data_2222890
loop_
_publ_author_name
'Fun, Hoong-Kun'
'Balasubramani, Kasthuri'
'Yeap, Chin Sing'

_publ_section_title
;
 Bis(2,3-diaminopyridinium) succinate trihydrate
;
_journal_coeditor_code TK2489
_journal_issue 8
_journal_name_full 'Acta Crystallographica Section E'
_journal_page_first o1854
_journal_page_last o1855
_journal_paper_doi 10.1107/S1600536809026439
_journal_volume 65
_journal_year 2009
_chemical_formula_iupac '2C5 H8 N3 +, C4 H4 O4 2-, 3H2 O'
_chemical_formula_moiety '2(C5 H8 N3 +), C4 H4 O4 2-, 3(H2 O)'
_chemical_formula_sum 'C7 H13 N3 O3.5'
_chemical_formula_weight 195.20
_chemical_name_systematic
;
Bis(2,3-diaminopyridinium) succinate trihydrate
;
_space_group_IT_number 14
_symmetry_cell_setting monoclinic
_symmetry_space_group_name_Hall '-P 2ybc'
_symmetry_space_group_name_H-M 'P 1 21/c 1'
_atom_sites_solution_hydrogens geom
_atom_sites_solution_primary direct
_atom_sites_solution_secondary difmap
_audit_creation_method SHELXL-97
_cell_angle_alpha 90.00
_cell_angle_beta 94.933(2)
_cell_angle_gamma 90.00
_cell_formula_units_Z 4
_cell_length_a 12.7159(4)
_cell_length_b 3.90240(10)
_cell_length_c 18.7734(6)
_cell_measurement_reflns_used 2108
_cell_measurement_temperature 100.00(10)
_cell_measurement_theta_max 29.97
_cell_measurement_theta_min 2.18
_cell_volume 928.13(5)
_computing_cell_refinement 'SAINT (Bruker, 2005)'
_computing_data_collection 'APEX2 (Bruker, 2005)'
_computing_data_reduction 'SAINT (Bruker, 2005)'
_computing_molecular_graphics 'SHELXTL (Sheldrick, 2008)'
_computing_publication_material 'SHELXTL (Sheldrick, 2008) and PLATON (Spek, 2009)'
_computing_structure_refinement 'SHELXTL (Sheldrick, 2008)'
_computing_structure_solution 'SHELXTL (Sheldrick, 2008)'
_diffrn_ambient_temperature 100.00(10)
_diffrn_measured_fraction_theta_full 0.999
_diffrn_measured_fraction_theta_max 0.999
_diffrn_measurement_device_type
;
Bruker SMART APEXII CCD area-detector
;
_diffrn_measurement_method '\f and \w'
_diffrn_radiation_monochromator graphite
_diffrn_radiation_source 'fine-focus sealed tube'
_diffrn_radiation_type MoK\a
_diffrn_radiation_wavelength 0.71073
_diffrn_reflns_av_R_equivalents 0.0557
_diffrn_reflns_av_sigmaI/netI 0.0669
_diffrn_reflns_limit_h_max 16
_diffrn_reflns_limit_h_min -16
_diffrn_reflns_limit_k_max 5
_diffrn_reflns_limit_k_min -4
_diffrn_reflns_limit_l_max 21
_diffrn_reflns_limit_l_min -24
_diffrn_reflns_number 10934
_diffrn_reflns_theta_full 27.50
_diffrn_reflns_theta_max 27.50
_diffrn_reflns_theta_min 2.59
_diffrn_standards_number 0
_exptl_absorpt_coefficient_mu 0.113
_exptl_absorpt_correction_T_max 0.9929
_exptl_absorpt_correction_T_min 0.9811
_exptl_absorpt_correction_type multi-scan
_exptl_absorpt_process_details '(SADABS; Bruker, 2005)'
_exptl_crystal_colour brown
_exptl_crystal_density_diffrn 1.397
_exptl_crystal_density_method 'not measured'
_exptl_crystal_description block
_exptl_crystal_F_000 416
_exptl_crystal_size_max 0.17
_exptl_crystal_size_mid 0.13
_exptl_crystal_size_min 0.06
_refine_diff_density_max 0.262
_refine_diff_density_min -0.244
_refine_ls_extinction_method none
_refine_ls_goodness_of_fit_ref 1.059
_refine_ls_hydrogen_treatment mixed
_refine_ls_matrix_type full
_refine_ls_number_parameters 178
_refine_ls_number_reflns 2121
_refine_ls_number_restraints 0
_refine_ls_restrained_S_all 1.059
_refine_ls_R_factor_all 0.1128
_refine_ls_R_factor_gt 0.0624
_refine_ls_shift/su_max 0.000
_refine_ls_shift/su_mean 0.000
_refine_ls_structure_factor_coef Fsqd
_refine_ls_weighting_details 'calc w=1/[\s^2^(Fo^2^)+(0.041P)^2^+0.7373P] where P=(Fo^2^+2Fc^2^)/3'
_refine_ls_weighting_scheme calc
_refine_ls_wR_factor_gt 0.1084
_refine_ls_wR_factor_ref 0.1290
_reflns_number_gt 1364
_reflns_number_total 2121
_reflns_threshold_expression I>2\s(I)
_cod_data_source_file tk2489.cif
_cod_data_source_block I
_cod_original_sg_symbol_H-M 'P 21/c'
_cod_original_formula_sum 'C7 H13 N3 O3.50'
_cod_database_code 2222890
_cod_database_fobs_code 2222890

loop_
_symmetry_equiv_pos_as_xyz
'x, y, z'
'-x, y+1/2, -z+1/2'
'-x, -y, -z'
'x, -y-1/2, z-1/2'

loop_
_atom_site_type_symbol
_atom_site_label
_atom_site_fract_x
_atom_site_fract_y
_atom_site_fract_z
_atom_site_U_iso_or_equiv
_atom_site_adp_type
_atom_site_calc_flag
_atom_site_refinement_flags
_atom_site_occupancy
_atom_site_disorder_assembly
_atom_site_disorder_group
O O1 0.02464(12) 0.7567(4) 0.37851(8) 0.0251(4) Uani d . 1 . .
O O2 0.18198(12) 0.6548(5) 0.43615(8) 0.0264(4) Uani d . 1 . .
N N1 0.25383(14) 0.2963(5) 0.33114(10) 0.0204(5) Uani d . 1 . .
N N2 0.10876(15) 0.4334(6) 0.25459(12) 0.0243(5) Uani d . 1 . .
N N3 0.20743(19) 0.1167(7) 0.14153(12) 0.0328(6) Uani d . 1 . .
C C1 0.20422(17) 0.2863(6) 0.26523(12) 0.0201(5) Uani d . 1 . .
C C2 0.25526(17) 0.1188(6) 0.20981(12) 0.0221(6) Uani d . 1 . .
C C3 0.35320(18) -0.0256(7) 0.22796(13) 0.0243(6) Uani d . 1 . .
C C4 0.40151(18) -0.0059(7) 0.29740(13) 0.0248(6) Uani d . 1 . .
C C5 0.35068(18) 0.1562(7) 0.34840(13) 0.0241(6) Uani d . 1 . .
C C6 0.08824(17) 0.7727(6) 0.43321(12) 0.0207(5) Uani d . 1 . .
C C7 0.05630(18) 0.9358(7) 0.50147(12) 0.0207(5) Uani d . 1 . .
O O1WA 0.3424(4) 0.840(3) 0.5375(3) 0.082(3) Uani d P 0.670(17) A 1
H H1WA 0.3803 0.6625 0.5341 0.123 Uiso d PR 0.670(17) A 1
H H2WA 0.2898 0.8222 0.5066 0.123 Uiso d PR 0.670(17) A 1
O O1WB 0.3443(6) 0.583(4) 0.5327(3) 0.039(4) Uani d P 0.330(17) A 2
H H1WB 0.3312 0.7954 0.5365 0.058 Uiso d PR 0.330(17) A 2
H H2WB 0.3173 0.5182 0.4919 0.058 Uiso d PR 0.330(17) A 2
O O2W 0.4593(3) 0.248(2) 0.5467(3) 0.110(3) Uani d P 0.50 . .
H H1W2 0.5119 0.3543 0.5322 0.165 Uiso d PR 0.50 . .
H H2W2 0.4462 0.0794 0.5187 0.165 Uiso d PR 0.50 . .
H H4A 0.4676(19) -0.100(7) 0.3090(12) 0.027(7) Uiso d . 1 . .
H H5A 0.3781(17) 0.185(6) 0.3960(13) 0.022(6) Uiso d . 1 . .
H H3A 0.3854(18) -0.140(7) 0.1902(13) 0.030(7) Uiso d . 1 . .
H H7B 0.0722(17) 0.759(6) 0.5381(12) 0.020(6) Uiso d . 1 . .
H H7A 0.1062(18) 1.118(7) 0.5145(12) 0.026(7) Uiso d . 1 . .
H H2N2 0.076(2) 0.445(8) 0.2102(16) 0.047(9) Uiso d . 1 . .
H H1N3 0.142(2) 0.154(7) 0.1337(14) 0.037(8) Uiso d . 1 . .
H H1N2 0.0799(19) 0.537(7) 0.2905(14) 0.028(7) Uiso d . 1 . .
H H2N3 0.239(2) -0.022(8) 0.1105(15) 0.045(9) Uiso d . 1 . .
H H1N1 0.2213(19) 0.418(7) 0.3676(13) 0.030(7) Uiso d . 1 . .

loop_
_atom_site_aniso_label
_atom_site_aniso_U_11
_atom_site_aniso_U_22
_atom_site_aniso_U_33
_atom_site_aniso_U_12
_atom_site_aniso_U_13
_atom_site_aniso_U_23
O1 0.0211(8) 0.0345(11) 0.0203(8) 0.0028(8) 0.0054(7) -0.0005(7)
O2 0.0188(8) 0.0361(11) 0.0253(9) 0.0030(8) 0.0074(7) -0.0010(8)
N1 0.0177(10) 0.0213(12) 0.0235(10) -0.0029(9) 0.0084(8) -0.0007(9)
N2 0.0203(11) 0.0296(13) 0.0239(11) 0.0020(10) 0.0066(9) -0.0041(10)
N3 0.0263(13) 0.0450(16) 0.0277(12) 0.0052(12) 0.0056(10) -0.0071(11)
C1 0.0172(11) 0.0179(13) 0.0259(12) -0.0052(10) 0.0067(9) 0.0016(10)
C2 0.0219(12) 0.0213(14) 0.0242(12) -0.0050(11) 0.0074(10) -0.0006(10)
C3 0.0229(12) 0.0215(15) 0.0304(13) -0.0033(11) 0.0134(10) -0.0025(11)
C4 0.0153(12) 0.0234(14) 0.0366(14) -0.0026(11) 0.0067(10) 0.0008(12)
C5 0.0204(12) 0.0251(15) 0.0269(13) -0.0031(11) 0.0028(10) 0.0024(11)
C6 0.0219(12) 0.0185(14) 0.0229(12) -0.0022(11) 0.0082(10) 0.0049(10)
C7 0.0207(12) 0.0212(14) 0.0204(12) -0.0003(11) 0.0035(10) 0.0027(11)
O1WA 0.068(3) 0.111(8) 0.061(3) -0.030(3) -0.026(2) 0.022(3)
O1WB 0.031(4) 0.064(9) 0.020(3) 0.009(4) -0.002(2) -0.009(3)
O2W 0.039(3) 0.210(8) 0.078(4) -0.015(4) -0.016(3) -0.006(4)

loop_
_atom_type_symbol
_atom_type_description
_atom_type_scat_dispersion_real
_atom_type_scat_dispersion_imag
_atom_type_scat_source
C C 0.0033 0.0016 'International Tables Vol C Tables 4.2.6.8 and 6.1.1.4'
H H 0.0000 0.0000 'International Tables Vol C Tables 4.2.6.8 and 6.1.1.4'
N N 0.0061 0.0033 'International Tables Vol C Tables 4.2.6.8 and 6.1.1.4'
O O 0.0106 0.0060 'International Tables Vol C Tables 4.2.6.8 and 6.1.1.4'

loop_
_geom_angle_atom_site_label_1
_geom_angle_atom_site_label_2
_geom_angle_atom_site_label_3
_geom_angle_site_symmetry_1
_geom_angle_site_symmetry_3
_geom_angle
_geom_angle_publ_flag
C1 N1 C5 . . 123.6(2) ?
C1 N1 H1N1 . . 118.5(14) ?
C5 N1 H1N1 . . 117.9(14) ?
C1 N2 H2N2 . . 120.3(18) ?
C1 N2 H1N2 . . 120.5(15) ?
H2N2 N2 H1N2 . . 119(2) ?
C2 N3 H1N3 . . 120.8(18) ?
C2 N3 H2N3 . . 114.7(17) ?
H1N3 N3 H2N3 . . 118(3) ?
N1 C1 N2 . . 118.2(2) ?
N1 C1 C2 . . 118.5(2) ?
N2 C1 C2 . . 123.2(2) ?
N3 C2 C3 . . 123.1(2) ?
N3 C2 C1 . . 119.4(2) ?
C3 C2 C1 . . 117.5(2) ?
C2 C3 C4 . . 121.5(2) ?
C2 C3 H3A . . 116.1(14) ?
C4 C3 H3A . . 122.3(14) ?
C5 C4 C3 . . 119.1(2) ?
C5 C4 H4A . . 119.8(15) ?
C3 C4 H4A . . 121.1(15) ?
C4 C5 N1 . . 119.7(2) ?
C4 C5 H5A . . 124.5(14) ?
N1 C5 H5A . . 115.7(14) ?
O1 C6 O2 . . 123.6(2) ?
O1 C6 C7 . . 120.8(2) ?
O2 C6 C7 . . 115.61(19) ?
C7 C7 C6 3_576 . 115.4(2) ?
C7 C7 H7B 3_576 . 113.3(13) ?
C6 C7 H7B . . 104.0(13) ?
C7 C7 H7A 3_576 . 111.3(14) ?
C6 C7 H7A . . 107.7(14) ?
H7B C7 H7A . . 104.4(18) ?
H1WA O1WA H2WA . . 107.4 ?
H1WA O1WA H1WB . . 73.7 ?
H2WA O1WA H1WB . . 54.6 ?
H1WA O1WB H2WA . . 91.7 ?
H1WA O1WB H1WB . . 67.4 ?
H2WA O1WB H1WB . . 35.9 ?
H1WA O1WB H2WB . . 118.6 ?
H2WA O1WB H2WB . . 72.5 ?
H1WB O1WB H2WB . . 107.4 ?
H1W2 O2W H2W2 . . 107.4 ?

loop_
_geom_bond_atom_site_label_1
_geom_bond_atom_site_label_2
_geom_bond_site_symmetry_2
_geom_bond_distance
_geom_bond_publ_flag
O1 C6 . 1.253(3) ?
O2 C6 . 1.274(3) ?
N1 C1 . 1.340(3) ?
N1 C5 . 1.361(3) ?
N1 H1N1 . 0.96(3) ?
N2 C1 . 1.342(3) ?
N2 H2N2 . 0.90(3) ?
N2 H1N2 . 0.89(3) ?
N3 C2 . 1.371(3) ?
N3 H1N3 . 0.85(3) ?
N3 H2N3 . 0.91(3) ?
C1 C2 . 1.431(3) ?
C2 C3 . 1.383(3) ?
C3 C4 . 1.395(3) ?
C3 H3A . 0.96(3) ?
C4 C5 . 1.357(3) ?
C4 H4A . 0.93(2) ?
C5 H5A . 0.94(2) ?
C6 C7 . 1.517(3) ?
C7 C7 3_576 1.513(4) ?
C7 H7B . 0.98(2) ?
C7 H7A . 0.97(3) ?
O1WA H1WA . 0.8500 ?
O1WA H2WA . 0.8501 ?
O1WA H1WB . 0.2257 ?
O1WB H1WA . 0.5518 ?
O1WB H2WA . 1.2381 ?
O1WB H1WB . 0.8500 ?
O1WB H2WB . 0.8502 ?
O2W H1W2 . 0.8500 ?
O2W H2W2 . 0.8501 ?

loop_
_geom_hbond_atom_site_label_D
_geom_hbond_atom_site_label_H
_geom_hbond_atom_site_label_A
_geom_hbond_site_symmetry_A
_geom_hbond_distance_DH
_geom_hbond_distance_HA
_geom_hbond_distance_DA
_geom_hbond_angle_DHA
N2 H2N2 O1 2_545 0.90(3) 2.14(3) 2.978(3) 155(3)
N3 H1N3 O1 2_545 0.85(3) 2.14(3) 2.993(3) 176(3)
N3 H2N3 O1WA 4_565 0.91(3) 2.34(3) 3.243(6) 172(2)
O1WA H2WA O2 . 0.85 1.93 2.764(5) 165
N2 H1N2 O1 . 0.89(3) 2.04(3) 2.929(3) 175(2)
N1 H1N1 O2 . 0.96(3) 1.69(3) 2.643(3) 171(2)

loop_
_geom_torsion_atom_site_label_1
_geom_torsion_atom_site_label_2
_geom_torsion_atom_site_label_3
_geom_torsion_atom_site_label_4
_geom_torsion_site_symmetry_1
_geom_torsion_site_symmetry_2
_geom_torsion_site_symmetry_3
_geom_torsion_site_symmetry_4
_geom_torsion
_geom_torsion_publ_flag
C5 N1 C1 N2 . . . . 180.0(2) ?
C5 N1 C1 C2 . . . . 0.2(3) ?
N1 C1 C2 N3 . . . . -177.7(2) ?
N2 C1 C2 N3 . . . . 2.6(4) ?
N1 C1 C2 C3 . . . . 0.4(3) ?
N2 C1 C2 C3 . . . . -179.4(2) ?
N3 C2 C3 C4 . . . . 177.2(2) ?
C1 C2 C3 C4 . . . . -0.8(4) ?
C2 C3 C4 C5 . . . . 0.6(4) ?
C3 C4 C5 N1 . . . . 0.0(4) ?
C1 N1 C5 C4 . . . . -0.4(4) ?
O1 C6 C7 C7 . . . 3_576 1.6(4) ?
O2 C6 C7 C7 . . . 3_576 -177.9(3) ?
